data_7009176
loop_
_publ_author_name
'Atkinson, Ian M.'
'Chartres, Jy D.'
'Everett, Grover W.'
'Ji, Xue-Kui'
'Lindoy, Leonard F.'
'Matthews, Owen A.'
'Meehan, George V.'
'Skelton, Brian W.'
'Wei, Gang'
'White, Allan H.'

_publ_section_title
;
 Macrocyclic ligand design. Interaction of selected transition and
 post-transition metal ions with a new N2O2-donor macrocycle
 incorporating a pyridylmethyl pendant arm
;
_journal_issue 7
_journal_name_full 'Journal of the Chemical Society, Dalton Transactions'
_journal_page_first 1191
_journal_paper_doi 10.1039/a909102e
_journal_year 2000
_chemical_formula_sum 'C35 H41 Cl N4 O9 Pb'
_chemical_formula_weight 904.39
_space_group_IT_number 56
_symmetry_cell_setting orthorhombic
_symmetry_space_group_name_Hall '-P 2ab 2ac'
_symmetry_space_group_name_H-M 'P c c n'
_cell_angle_alpha 90.00000
_cell_angle_beta 90.00000
_cell_angle_gamma 90.00000
_cell_formula_units_Z 8
_cell_length_a 26.4940(17)
_cell_length_b 12.4426(8)
_cell_length_c 22.0460(14)
_cell_measurement_reflns_used 8013
_cell_measurement_temperature 293
_cell_measurement_theta_max 28
_cell_measurement_theta_min 2
_cell_volume 7267.6(8)
_computing_cell_refinement 'Siemens SAINT (Siemens, 1995)'
_computing_data_collection 'Siemens SMART (Siemens, 1995)'
_computing_data_reduction 'xtal ADDREF'
_computing_molecular_graphics xtal
_computing_publication_material 'xtal BONDLA CIFIO'
_computing_structure_refinement xtal
_computing_structure_solution xtal
_diffrn_ambient_temperature 293
_diffrn_measurement_device_type
;
Bruker SMART CCD diffractometer
;
_diffrn_measurement_method '\w scans'
_diffrn_radiation_detector 'single counter'
_diffrn_radiation_monochromator graphite
_diffrn_radiation_source 'sealed tube'
_diffrn_radiation_type 'Mo K\a'
_diffrn_radiation_wavelength .71073
_diffrn_reflns_av_R_equivalents .032
_diffrn_reflns_av_sigmaI/netI .115
_diffrn_reflns_limit_h_max 36
_diffrn_reflns_limit_h_min 0
_diffrn_reflns_limit_k_max 17
_diffrn_reflns_limit_k_min 0
_diffrn_reflns_limit_l_max 30
_diffrn_reflns_limit_l_min 0
_diffrn_reflns_number 84511
_diffrn_reflns_theta_max 29.15
_diffrn_reflns_theta_min 1.54
_diffrn_standards_decay_% 0
_exptl_absorpt_coefficient_mu 4.775
_exptl_absorpt_correction_T_max .564
_exptl_absorpt_correction_T_min .327
_exptl_absorpt_correction_type multi-scan
_exptl_absorpt_process_details
;
 SADABS; Sheldrick, 1996
;
_exptl_crystal_colour colourless
_exptl_crystal_density_diffrn 1.653
_exptl_crystal_description plate
_exptl_crystal_F_000 3600
_exptl_crystal_size_max .40
_exptl_crystal_size_mid .40
_exptl_crystal_size_min .10
_refine_diff_density_max 1.132
_refine_diff_density_min -.714
_refine_ls_extinction_coef .00000
_refine_ls_extinction_method none
_refine_ls_goodness_of_fit_all 1.104
_refine_ls_goodness_of_fit_ref 1.276
_refine_ls_hydrogen_treatment noref
_refine_ls_matrix_type full
_refine_ls_number_constraints 0
_refine_ls_number_parameters 464
_refine_ls_number_reflns 5639
_refine_ls_number_restraints 0
_refine_ls_R_factor_all .077
_refine_ls_R_factor_gt .033
_refine_ls_shift/su_max .052
_refine_ls_shift/su_mean .003
_refine_ls_structure_factor_coef F
_refine_ls_weighting_scheme calc
_refine_ls_wR_factor_all .045
_refine_ls_wR_factor_ref .04
_reflns_d_resolution_high .73
_reflns_d_resolution_low 13.247
_reflns_limit_h_max 36
_reflns_limit_h_min 0
_reflns_limit_k_max 17
_reflns_limit_k_min 0
_reflns_limit_l_max 30
_reflns_limit_l_min 0
_reflns_number_gt 5639
_reflns_number_total 9438
_reflns_threshold_expression 'F    > 4.00 sig(F   )'
_cod_data_source_file a909102e.txt
_cod_data_source_block ll100
_cod_original_sg_symbol_Hall -p_2ab_2ac
_cod_original_sg_symbol_H-M P_c_c_n
_cod_original_formula_sum 'C35 H41 Cl1 N4 O9 Pb1'
_cod_database_code 7009176

loop_
_symmetry_equiv_pos_as_xyz
+x,+y,+z
1/2-x,1/2-y,+z
1/2+x,-y,1/2-z
-x,1/2+y,1/2-z
-x,-y,-z
1/2+x,1/2+y,-z
1/2-x,+y,1/2+z
+x,1/2-y,1/2+z

loop_
_atom_site_label
_atom_site_fract_x
_atom_site_fract_y
_atom_site_fract_z
_atom_site_U_iso_or_equiv
_atom_site_adp_type
_atom_site_calc_flag
_atom_site_calc_attached_atom
_atom_site_occupancy
_atom_site_disorder_assembly
_atom_site_disorder_group
Pb .388835(7) .772195(17) .426444(8) .04649(12) Uani ? ? 1.00000 ? ?
N0 .39310(13) .7815(3) .31069(17) .038(2) Uani ? ? 1.00000 ? ?
C0 .41710(18) .8871(4) .2984(2) .048(3) Uani ? ? 1.00000 ? ?
N01 .46254(16) .8756(3) .3935(2) .053(3) Uani ? ? 1.00000 ? ?
C02 .4630(2) .9104(4) .3356(2) .047(3) Uani ? ? 1.00000 ? ?
C03 .5024(2) .9688(4) .3134(2) .061(4) Uani ? ? 1.00000 ? ?
C04 .5427(2) .9922(5) .3515(3) .079(5) Uani ? ? 1.00000 ? ?
C05 .5416(2) .9607(6) .4097(3) .081(5) Uani ? ? 1.00000 ? ?
C06 .5020(2) .9005(5) .4301(2) .069(4) Uani ? ? 1.00000 ? ?
C1 .34030(16) .7881(4) .2859(2) .044(3) Uani ? ? 1.00000 ? ?
C11 .31294(15) .6816(4) .2791(2) .042(3) Uani ? ? 1.00000 ? ?
C12 .30469(16) .6417(4) .2215(2) .044(3) Uani ? ? 1.00000 ? ?
C13 .27953(17) .5457(4) .2105(2) .048(3) Uani ? ? 1.00000 ? ?
C131 .2699(2) .5039(5) .1472(2) .061(4) Uani ? ? 1.00000 ? ?
C132 .3056(6) .4215(12) .1313(4) .256(14) Uani ? ? 1.00000 ? ?
C133 .2730(5) .5874(7) .0997(4) .187(10) Uani ? ? 1.00000 ? ?
C134 .2189(4) .4606(14) .1420(4) .285(16) Uani ? ? 1.00000 ? ?
C14 .26312(18) .4890(4) .2612(2) .052(3) Uani ? ? 1.00000 ? ?
C15 .2702(2) .5272(5) .3200(2) .051(3) Uani ? ? 1.00000 ? ?
C16 .29455(17) .6245(4) .3286(2) .043(3) Uani ? ? 1.00000 ? ?
C1' .42076(15) .6949(3) .2779(2) .035(2) Uani ? ? 1.00000 ? ?
C11' .47677(16) .6886(4) .29144(19) .037(2) Uani ? ? 1.00000 ? ?
C12' .51247(17) .7186(4) .2477(2) .042(3) Uani ? ? 1.00000 ? ?
C13' .56364(17) .7064(4) .2559(2) .045(3) Uani ? ? 1.00000 ? ?
C131' .5999(2) .7420(5) .2053(3) .061(4) Uani ? ? 1.00000 ? ?
C132' .5993(2) .8660(6) .2024(3) .082(5) Uani ? ? 1.00000 ? ?
C133' .5829(2) .6979(5) .1438(3) .073(4) Uani ? ? 1.00000 ? ?
C134' .6541(2) .7040(6) .2167(3) .092(5) Uani ? ? 1.00000 ? ?
C14' .57919(18) .6612(5) .3092(3) .057(4) Uani ? ? 1.00000 ? ?
C15' .5451(2) .6297(5) .3541(2) .058(3) Uani ? ? 1.00000 ? ?
C16' .49478(17) .6447(4) .3450(2) .042(3) Uani ? ? 1.00000 ? ?
O2 .29998(11) .6733(3) .38525(14) .049(2) Uani ? ? 1.00000 ? ?
C3 .2885(2) .6094(5) .4373(2) .059(3) Uani ? ? 1.00000 ? ?
O2' .45794(12) .6205(3) .38737(15) .056(2) Uani ? ? 1.00000 ? ?
C3' .4654(2) .5299(4) .4256(2) .052(3) Uani ? ? 1.00000 ? ?
N31 .37571(15) .5560(3) .43452(16) .045(3) Uani ? ? 1.00000 ? ?
C32 .3285(2) .5245(4) .4485(2) .050(3) Uani ? ? 1.00000 ? ?
C33 .3195(2) .4249(5) .4735(2) .063(4) Uani ? ? 1.00000 ? ?
C34 .3593(3) .3574(5) .4854(2) .069(4) Uani ? ? 1.00000 ? ?
C33' .4079(2) .3902(5) .4712(2) .058(4) Uani ? ? 1.00000 ? ?
C32' .4145(2) .4903(4) .4453(2) .045(3) Uani ? ? 1.00000 ? ?
Cl1 .41858(7) .69826(14) .58115(7) .0721(11) Uani ? ? 1.00000 ? ?
O11 .4507(2) .7172(5) .5306(2) .128(5) Uani ? ? 1.00000 ? ?
O12 .3666(3) .6995(10) .5606(4) .126(8) Uani ? ? 0.65000 ? ?
O13 .4275(8) .6065(15) .6100(11) .32(2) Uani ? ? 0.65000 ? ?
O14 .4187(6) .7798(11) .6205(6) .196(13) Uani ? ? 0.65000 ? ?
O12' .3993(7) .5923(17) .5730(7) .098(6) Uiso ? ? 0.35000 ? ?
O13' .4516(6) .6716(15) .6295(7) .085(6) Uiso ? ? 0.35000 ? ?
O14' .3891(8) .769(2) .5815(11) .122(8) Uiso ? ? 0.35000 ? ?
N .34502(15) 1.0086(3) .44734(18) .039(2) Uani ? ? 1.00000 ? ?
O01 .33627(15) .9439(4) .4041(2) .082(3) Uani ? ? 1.00000 ? ?
O02 .3794(2) .9851(5) .4782(2) .126(5) Uani ? ? 1.00000 ? ?
O03 .3178(2) 1.0816(4) .4549(2) .095(4) Uani ? ? 1.00000 ? ?
H0a .39235 .94341 .30566 .05900 Uiso ? ? 1.00000 ? ?
H0b .42583 .89117 .25603 .05900 Uiso ? ? 1.00000 ? ?
H03 .50295 .99153 .27084 .07400 Uiso ? ? 1.00000 ? ?
H04 .57048 1.03574 .33665 .09500 Uiso ? ? 1.00000 ? ?
H05 .56880 .97674 .43712 .10100 Uiso ? ? 1.00000 ? ?
H06 .50150 .87498 .47158 .08600 Uiso ? ? 1.00000 ? ?
H1a .34103 .82274 .24693 .05300 Uiso ? ? 1.00000 ? ?
H1b .32024 .83323 .31245 .05300 Uiso ? ? 1.00000 ? ?
H1'a .41582 .70377 .23552 .04800 Uiso ? ? 1.00000 ? ?
H1'b .40583 .62680 .28956 .04800 Uiso ? ? 1.00000 ? ?
H12 .31711 .68162 .18670 .05700 Uiso ? ? 1.00000 ? ?
H132a .29661 .39221 .09225 .34200 Uiso ? ? 1.00000 ? ?
H132b .29850 .36058 .16029 .34200 Uiso ? ? 1.00000 ? ?
H132c .33728 .44195 .13438 .34200 Uiso ? ? 1.00000 ? ?
H133a .26497 .55706 .06139 .23700 Uiso ? ? 1.00000 ? ?
H133b .30475 .61877 .09951 .23700 Uiso ? ? 1.00000 ? ?
H133c .24771 .64188 .10861 .23700 Uiso ? ? 1.00000 ? ?
H134a .21502 .43185 .10138 .36100 Uiso ? ? 1.00000 ? ?
H134b .19533 .50712 .15225 .36100 Uiso ? ? 1.00000 ? ?
H134c .21843 .39633 .16871 .36100 Uiso ? ? 1.00000 ? ?
H12' .49960 .75046 .21011 .05200 Uiso ? ? 1.00000 ? ?
H132'a .62193 .89267 .17114 .11200 Uiso ? ? 1.00000 ? ?
H132'b .61073 .89703 .24017 .11200 Uiso ? ? 1.00000 ? ?
H132'c .56656 .89369 .19401 .11200 Uiso ? ? 1.00000 ? ?
H133'a .60616 .71700 .11250 .11100 Uiso ? ? 1.00000 ? ?
H133'b .55032 .72330 .13338 .11100 Uiso ? ? 1.00000 ? ?
H133'c .58157 .62003 .14541 .11100 Uiso ? ? 1.00000 ? ?
H134'a .67706 .73104 .18655 .13900 Uiso ? ? 1.00000 ? ?
H134'b .65669 .62842 .21815 .13900 Uiso ? ? 1.00000 ? ?
H134'c .66624 .73188 .25571 .13900 Uiso ? ? 1.00000 ? ?
H14 .24628 .42102 .25536 .06500 Uiso ? ? 1.00000 ? ?
H15 .25831 .48618 .35428 .06400 Uiso ? ? 1.00000 ? ?
H14' .61507 .64893 .31612 .07100 Uiso ? ? 1.00000 ? ?
H15' .55766 .59873 .39166 .07200 Uiso ? ? 1.00000 ? ?
H3a .25626 .57420 .43178 .07200 Uiso ? ? 1.00000 ? ?
H3b .28587 .65421 .47235 .07200 Uiso ? ? 1.00000 ? ?
H3'a .48362 .47454 .40412 .06800 Uiso ? ? 1.00000 ? ?
H3'b .48544 .54892 .46055 .06800 Uiso ? ? 1.00000 ? ?
H33 .28465 .40251 .48252 .07900 Uiso ? ? 1.00000 ? ?
H34 .35349 .28779 .50308 .08700 Uiso ? ? 1.00000 ? ?
H33' .43616 .34334 .47964 .07100 Uiso ? ? 1.00000 ? ?

loop_
_atom_site_aniso_label
_atom_site_aniso_U_11
_atom_site_aniso_U_22
_atom_site_aniso_U_33
_atom_site_aniso_U_12
_atom_site_aniso_U_13
_atom_site_aniso_U_23
Pb .04992(12) .05250(13) .03706(10) .00211(10) -.00168(9) -.00401(9)
N0 .038(2) .039(2) .036(2) .0031(18) -.0058(16) -.0028(16)
C0 .049(3) .040(3) .054(3) .005(2) -.004(2) -.001(2)
N01 .054(3) .054(3) .051(3) .000(2) -.005(2) -.010(2)
C02 .051(3) .039(3) .052(3) .003(2) -.003(2) -.003(2)
C03 .072(4) .051(4) .061(3) -.013(3) -.007(3) .004(3)
C04 .069(4) .084(5) .085(5) -.033(4) -.006(4) .001(4)
C05 .063(4) .096(5) .085(5) -.025(4) -.025(4) -.006(4)
C06 .068(4) .085(5) .053(3) -.010(3) -.016(3) -.016(3)
C1 .037(3) .047(3) .047(3) .011(2) -.009(2) .000(2)
C11 .026(2) .049(3) .050(3) .004(2) -.003(2) .000(2)
C12 .034(3) .058(3) .041(3) -.003(2) -.008(2) .002(2)
C13 .036(3) .063(4) .045(3) .000(2) -.006(2) -.002(2)
C131 .063(4) .070(4) .049(3) -.016(3) -.010(3) -.005(3)
C132 .334(17) .337(17) .096(7) .231(15) -.092(9) -.120(9)
C133 .374(16) .118(8) .070(5) -.092(9) -.094(8) .014(5)
C134 .220(12) .58(3) .055(5) -.281(16) -.013(7) -.028(10)
C14 .038(3) .064(4) .055(3) -.010(2) -.005(2) -.004(3)
C15 .043(3) .068(4) .043(3) -.004(3) -.001(2) .006(2)
C16 .031(3) .054(3) .044(3) .007(2) -.003(2) -.003(2)
C1' .032(2) .035(3) .039(2) .0016(19) .000(2) -.004(2)
C11' .040(3) .033(2) .037(2) .002(2) -.003(2) -.0002(19)
C12' .046(3) .040(3) .040(2) .000(2) -.003(2) .006(2)
C13' .041(3) .038(3) .056(3) .003(2) .001(2) .007(2)
C131' .043(3) .061(4) .080(4) .001(2) .014(3) .022(3)
C132' .075(4) .069(5) .101(5) -.009(3) .012(4) .025(4)
C133' .081(4) .076(5) .061(4) -.005(3) .030(3) .015(3)
C134' .047(4) .111(6) .119(6) .009(3) .018(4) .044(5)
C14' .032(3) .075(4) .064(4) .008(3) -.004(2) .010(3)
C15' .053(3) .076(4) .046(3) .013(3) -.006(3) .018(3)
C16' .041(3) .050(3) .036(2) .010(2) .004(2) .008(2)
O2 .0413(19) .063(2) .0416(19) .0053(17) .0022(14) -.0042(17)
C3 .050(3) .087(4) .040(3) .000(3) .008(2) -.004(3)
O2' .046(2) .069(3) .053(2) .0186(18) .0097(17) .0267(18)
C3' .054(3) .055(3) .046(3) .009(3) -.001(3) .018(3)
N31 .051(3) .048(3) .037(2) -.002(2) .0011(18) -.0004(18)
C32 .056(3) .061(4) .032(2) -.010(3) .008(2) -.009(2)
C33 .070(4) .071(4) .047(3) -.017(3) .014(3) -.005(3)
C34 .103(5) .050(4) .055(4) -.011(4) .012(3) .001(3)
C33' .078(4) .051(4) .045(3) .005(3) .005(3) .004(2)
C32' .056(3) .047(3) .031(2) .006(3) -.004(2) .000(2)
Cl1 .0883(12) .0736(12) .0545(9) .0088(9) -.0039(8) -.0071(8)
O11 .096(4) .219(7) .068(3) -.020(4) .008(3) .006(4)
O12 .072(6) .222(13) .085(6) -.031(7) .003(4) -.031(6)
O13 .28(2) .172(16) .50(3) .068(17) -.02(2) .19(2)
O14 .241(14) .202(14) .144(10) -.056(11) .006(10) -.128(10)
N .029(2) .046(3) .042(2) .007(2) .0070(17) .000(2)
O01 .065(3) .093(3) .089(3) .021(2) -.019(2) -.029(3)
O02 .103(4) .166(6) .108(4) .033(4) -.036(3) -.063(4)
O03 .110(4) .071(3) .104(4) -.007(3) .018(3) -.008(3)

loop_
_atom_type_symbol
_atom_type_description
_atom_type_oxidation_number
_atom_type_number_in_cell
_atom_type_scat_dispersion_real
_atom_type_scat_dispersion_imag
_atom_type_scat_source
C ? 0 280 .002014 .002014 'Int Tables Vol IV Tables 2.2B and 2.3.1'
H ? 0 328 0 0 'Int Tables Vol IV Tables 2.2B and 2.3.1'
N ? 0 32 .004028 .002991 'Int Tables Vol IV Tables 2.2B and 2.3.1'
O ? 0 72 .007996 .005981 'Int Tables Vol IV Tables 2.2B and 2.3.1'
Cl ? 0 8 .132019 .158997 'Int Tables Vol IV Tables 2.2B and 2.3.1'
Pb ? 0 8 -4.133 10.102 'Int Tables Vol IV Tables 2.2B and 2.3.1'

loop_
_diffrn_attenuator_code
_diffrn_attenuator_scale
? ?

loop_
_geom_angle_atom_site_label_1
_geom_angle_atom_site_label_2
_geom_angle_atom_site_label_3
_geom_angle_site_symmetry_1
_geom_angle_site_symmetry_2
_geom_angle_site_symmetry_3
_geom_angle
_geom_angle_publ_flag
N0 Pb N01 . . . 69.20(13) ?
N0 Pb O2 . . . 74.58(10) ?
N0 Pb O2' . . . 72.00(11) ?
N0 Pb N31 . . . 96.65(11) ?
N0 Pb O11 . . . 140.82(13) ?
N0 Pb O01 . . . 78.30(13) ?
N0 Pb O02 . . . 110.84(13) ?
N01 Pb O2 . . . 143.43(12) ?
N01 Pb O2' . . . 74.84(12) ?
N01 Pb N31 . . . 129.90(12) ?
N01 Pb O11 . . . 84.73(15) ?
N01 Pb O01 . . . 86.51(13) ?
N01 Pb O02 . . . 72.84(14) ?
O2 Pb O2' . . . 98.93(10) ?
O2 Pb N31 . . . 58.68(11) ?
O2 Pb O11 . . . 128.76(13) ?
O2 Pb O01 . . . 81.35(12) ?
O2 Pb O02 . . . 117.14(13) ?
O2' Pb N31 . . . 55.25(11) ?
O2' Pb O11 . . . 73.25(13) ?
O2' Pb O01 . . . 148.96(12) ?
O2' Pb O02 . . . 143.51(13) ?
N31 Pb O11 . . . 77.71(14) ?
N31 Pb O01 . . . 139.27(13) ?
N31 Pb O02 . . . 150.30(12) ?
O11 Pb O01 . . . 130.29(15) ?
O11 Pb O02 . . . 87.29(15) ?
O01 Pb O02 . . . 43.60(14) ?
Pb N0 C0 . . . 104.0(3) ?
Pb N0 C1 . . . 108.9(2) ?
Pb N0 C1' . . . 118.2(3) ?
C0 N0 C1 . . . 106.5(3) ?
C0 N0 C1' . . . 109.9(3) ?
C1 N0 C1' . . . 108.7(3) ?
N0 C0 C02 . . . 114.8(4) ?
N0 C0 H0a . . . 108.6(4) ?
N0 C0 H0b . . . 109.0(4) ?
C02 C0 H0a . . . 108.6(4) ?
C02 C0 H0b . . . 109.0(4) ?
H0a C0 H0b . . . 106.5(4) ?
Pb N01 C02 . . . 117.2(3) ?
Pb N01 C06 . . . 123.9(3) ?
C02 N01 C06 . . . 118.9(4) ?
C0 C02 N01 . . . 116.7(4) ?
C0 C02 C03 . . . 122.0(4) ?
N01 C02 C03 . . . 121.2(5) ?
C02 C03 C04 . . . 118.9(5) ?
C02 C03 H03 . . . 120.6(5) ?
C04 C03 H03 . . . 120.5(5) ?
C03 C04 C05 . . . 120.0(5) ?
C03 C04 H04 . . . 119.7(6) ?
C05 C04 H04 . . . 120.1(6) ?
C04 C05 C06 . . . 119.5(5) ?
C04 C05 H05 . . . 121.6(6) ?
C06 C05 H05 . . . 118.9(6) ?
N01 C06 C05 . . . 121.4(5) ?
N01 C06 H06 . . . 118.5(5) ?
C05 C06 H06 . . . 120.1(5) ?
N0 C1 C11 . . . 115.6(4) ?
N0 C1 H1a . . . 109.3(4) ?
N0 C1 H1b . . . 108.8(4) ?
C11 C1 H1a . . . 108.2(4) ?
C11 C1 H1b . . . 107.7(4) ?
H1a C1 H1b . . . 106.9(5) ?
C1 C11 C12 . . . 118.7(4) ?
C1 C11 C16 . . . 122.4(4) ?
C12 C11 C16 . . . 118.9(4) ?
C11 C12 C13 . . . 123.1(4) ?
C11 C12 H12 . . . 119.3(5) ?
C13 C12 H12 . . . 117.7(4) ?
C12 C13 C131 . . . 122.6(4) ?
C12 C13 C14 . . . 116.5(4) ?
C131 C13 C14 . . . 121.0(4) ?
C13 C131 C132 . . . 111.1(6) ?
C13 C131 C133 . . . 113.8(6) ?
C13 C131 C134 . . . 110.9(5) ?
C132 C131 C133 . . . 107.0(7) ?
C132 C131 C134 . . . 109.1(10) ?
C133 C131 C134 . . . 104.8(8) ?
C131 C132 H132a . . . 108.9(12) ?
C131 C132 H132b . . . 105.0(10) ?
C131 C132 H132c . . . 113.7(13) ?
H132a C132 H132b . . . 103.6(14) ?
H132a C132 H132c . . . 114.4(13) ?
H132b C132 H132c . . . 110.3(13) ?
C131 C133 H133a . . . 109.8(8) ?
C131 C133 H133b . . . 110.5(9) ?
C131 C133 H133c . . . 108.0(9) ?
H133a C133 H133b . . . 111.5(11) ?
H133a C133 H133c . . . 107.6(11) ?
H133b C133 H133c . . . 109.4(9) ?
C131 C134 H134a . . . 107.9(8) ?
C131 C134 H134b . . . 113.2(14) ?
C131 C134 H134c . . . 105.2(9) ?
H134a C134 H134b . . . 113.8(11) ?
H134a C134 H134c . . . 104.4(16) ?
H134b C134 H134c . . . 111.6(10) ?
C13 C14 C15 . . . 122.2(5) ?
C13 C14 H14 . . . 118.8(4) ?
C15 C14 H14 . . . 119.0(5) ?
C14 C15 C16 . . . 119.2(5) ?
C14 C15 H15 . . . 120.3(6) ?
C16 C15 H15 . . . 120.5(5) ?
C11 C16 C15 . . . 120.2(4) ?
C11 C16 O2 . . . 116.3(4) ?
C15 C16 O2 . . . 123.4(4) ?
N0 C1' C11' . . . 115.0(3) ?
N0 C1' H1'a . . . 109.0(3) ?
N0 C1' H1'b . . . 107.6(4) ?
C11' C1' H1'a . . . 109.5(4) ?
C11' C1' H1'b . . . 107.6(4) ?
H1'a C1' H1'b . . . 107.8(4) ?
C1' C11' C12' . . . 120.8(4) ?
C1' C11' C16' . . . 121.7(4) ?
C12' C11' C16' . . . 117.3(4) ?
C11' C12' C13' . . . 123.0(4) ?
C11' C12' H12' . . . 117.1(4) ?
C13' C12' H12' . . . 119.9(4) ?
C12' C13' C131' . . . 119.2(4) ?
C12' C13' C14' . . . 117.1(4) ?
C131' C13' C14' . . . 123.7(4) ?
C13' C131' C132' . . . 108.1(5) ?
C13' C131' C133' . . . 110.8(4) ?
C13' C131' C134' . . . 112.2(5) ?
C132' C131' C133' . . . 108.6(5) ?
C132' C131' C134' . . . 108.9(5) ?
C133' C131' C134' . . . 108.1(5) ?
C131' C132' H132'a . . . 111.4(6) ?
C131' C132' H132'b . . . 111.1(6) ?
C131' C132' H132'c . . . 112.3(6) ?
H132'a C132' H132'b . . . 106.3(6) ?
H132'a C132' H132'c . . . 107.5(7) ?
H132'b C132' H132'c . . . 108.0(6) ?
C131' C133' H133'a . . . 111.2(5) ?
C131' C133' H133'b . . . 111.3(6) ?
C131' C133' H133'c . . . 109.7(6) ?
H133'a C133' H133'b . . . 109.2(6) ?
H133'a C133' H133'c . . . 107.4(6) ?
H133'b C133' H133'c . . . 108.0(6) ?
C131' C134' H134'a . . . 111.8(6) ?
C131' C134' H134'b . . . 112.4(5) ?
C131' C134' H134'c . . . 110.0(6) ?
H134'a C134' H134'b . . . 109.0(6) ?
H134'a C134' H134'c . . . 105.9(6) ?
H134'b C134' H134'c . . . 107.4(6) ?
C13' C14' C15' . . . 122.0(5) ?
C13' C14' H14' . . . 119.5(6) ?
C15' C14' H14' . . . 118.4(6) ?
C14' C15' C16' . . . 119.4(5) ?
C14' C15' H15' . . . 119.6(5) ?
C16' C15' H15' . . . 121.0(5) ?
C11' C16' C15' . . . 121.1(4) ?
C11' C16' O2' . . . 114.7(4) ?
C15' C16' O2' . . . 124.2(4) ?
Pb O2 C16 . . . 124.5(2) ?
Pb O2 C3 . . . 99.4(3) ?
C16 O2 C3 . . . 117.0(4) ?
O2 C3 C32 . . . 111.7(4) ?
O2 C3 H3a . . . 109.8(4) ?
O2 C3 H3b . . . 109.9(5) ?
C32 C3 H3a . . . 108.8(5) ?
C32 C3 H3b . . . 109.0(4) ?
H3a C3 H3b . . . 107.5(5) ?
Pb O2' C16' . . . 121.9(3) ?
Pb O2' C3' . . . 116.6(3) ?
C16' O2' C3' . . . 118.3(4) ?
O2' C3' C32' . . . 107.9(4) ?
O2' C3' H3'a . . . 110.2(4) ?
O2' C3' H3'b . . . 110.8(4) ?
C32' C3' H3'a . . . 110.9(5) ?
C32' C3' H3'b . . . 110.1(4) ?
H3'a C3' H3'b . . . 106.9(5) ?
Pb N31 C32 . . . 115.0(3) ?
Pb N31 C32' . . . 121.3(3) ?
C32 N31 C32' . . . 119.8(4) ?
C3 C32 N31 . . . 114.1(4) ?
C3 C32 C33 . . . 124.8(5) ?
N31 C32 C33 . . . 121.0(5) ?
C32 C33 C34 . . . 119.6(5) ?
C32 C33 H33 . . . 119.9(5) ?
C34 C33 H33 . . . 120.6(6) ?
C33 C34 C33' . . . 119.3(5) ?
C33 C34 H34 . . . 120.3(7) ?
C33' C34 H34 . . . 120.3(7) ?
C34 C33' C32' . . . 118.4(5) ?
C34 C33' H33' . . . 119.9(6) ?
C32' C33' H33' . . . 121.7(5) ?
C3' C32' N31 . . . 116.1(4) ?
C3' C32' C33' . . . 122.0(5) ?
N31 C32' C33' . . . 121.9(5) ?
O11 Cl1 O12 . . . 108.8(4) ?
O11 Cl1 O13 . . . 114.3(10) ?
O11 Cl1 O14 . . . 112.5(7) ?
O11 Cl1 O12' . . . 105.6(7) ?
O11 Cl1 O13' . . . 105.0(7) ?
O11 Cl1 O14' . . . 106.2(12) ?
O12 Cl1 O13 . . . 109.1(10) ?
O12 Cl1 O14 . . . 101.4(8) ?
O12 Cl1 O12' . . . 68.3(9) ?
O12 Cl1 O13' . . . 145.4(8) ?
O12 Cl1 O14' . . . 50.5(12) ?
O13 Cl1 O14 . . . 110.0(12) ?
O13 Cl1 O12' . . . 47.9(12) ?
O13 Cl1 O13' . . . 47.9(12) ?
O13 Cl1 O14' . . . 139.3(15) ?
O14 Cl1 O12' . . . 141.8(9) ?
O14 Cl1 O13' . . . 71.8(10) ?
O14 Cl1 O14' . . . 55.2(13) ?
O12' Cl1 O13' . . . 95.7(10) ?
O12' Cl1 O14' . . . 117.1(14) ?
O13' Cl1 O14' . . . 125.4(14) ?
Pb O11 Cl1 . . . 108.7(3) ?
Cl1 O12 O12' . . . 55.1(8) ?
Cl1 O12 O14' . . . 52.3(12) ?
O12' O12 O14' . . . 106.0(14) ?
Cl1 O13 O12' . . . 70.6(16) ?
Cl1 O13 O13' . . . 70.3(14) ?
O12' O13 O13' . . . 141(2) ?
Cl1 O14 O13' . . . 56.5(8) ?
Cl1 O14 O14' . . . 55.5(13) ?
O13' O14 O14' . . . 110.8(16) ?
Cl1 O12' O12 . . . 56.6(8) ?
Cl1 O12' O13 . . . 61.5(14) ?
O12 O12' O13 . . . 110.6(18) ?
Cl1 O13' O13 . . . 61.8(13) ?
Cl1 O13' O14 . . . 51.7(8) ?
O13 O13' O14 . . . 104.4(16) ?
Cl1 O14' O12 . . . 77.2(16) ?
Cl1 O14' O14 . . . 69.3(14) ?
O12 O14' O14 . . . 137(2) ?
O01 N O02 . . . 114.8(5) ?
O01 N O03 . . . 119.1(4) ?
O02 N O03 . . . 126.0(5) ?
Pb O01 N . . . 106.3(3) ?
Pb O02 N . . . 93.8(4) ?

loop_
_geom_bond_atom_site_label_1
_geom_bond_atom_site_label_2
_geom_bond_site_symmetry_1
_geom_bond_site_symmetry_2
_geom_bond_distance
_geom_bond_publ_flag
Pb N0 . . 2.557(4) ?
Pb N01 . . 2.449(4) ?
Pb O2 . . 2.807(3) ?
Pb O2' . . 2.767(3) ?
Pb N31 . . 2.718(4) ?
Pb O11 . . 2.903(5) ?
Pb O01 . . 2.597(5) ?
Pb O02 . . 2.895(6) ?
N0 C0 . . 1.485(6) ?
N0 C1 . . 1.504(6) ?
N0 C1' . . 1.490(5) ?
C0 C02 . . 1.495(7) ?
C0 H0a . . .973(5) ?
C0 H0b . . .964(4) ?
N01 C02 . . 1.348(6) ?
N01 C06 . . 1.356(7) ?
C02 C03 . . 1.363(7) ?
C03 C04 . . 1.389(8) ?
C03 H03 . . .980(4) ?
C04 C05 . . 1.342(9) ?
C04 H04 . . .971(6) ?
C05 C06 . . 1.365(8) ?
C05 H05 . . .962(6) ?
C06 H06 . . .968(5) ?
C1 C11 . . 1.518(7) ?
C1 H1a . . .961(5) ?
C1 H1b . . .970(5) ?
C11 C12 . . 1.381(6) ?
C11 C16 . . 1.390(6) ?
C12 C13 . . 1.389(7) ?
C12 H12 . . .971(5) ?
C13 C131 . . 1.511(6) ?
C13 C14 . . 1.391(6) ?
C131 C132 . . 1.438(16) ?
C131 C133 . . 1.477(10) ?
C131 C134 . . 1.459(13) ?
C132 H132a . . .965(10) ?
C132 H132b . . 1.009(13) ?
C132 H132c . . .880(16) ?
C133 H133a . . .949(9) ?
C133 H133b . . .927(13) ?
C133 H133c . . .973(11) ?
C134 H134a . . .970(10) ?
C134 H134b . . .881(14) ?
C134 H134c . . .993(15) ?
C14 C15 . . 1.393(6) ?
C14 H14 . . .965(5) ?
C15 C16 . . 1.385(8) ?
C15 H15 . . .965(5) ?
C16 O2 . . 1.396(6) ?
C1' C11' . . 1.516(6) ?
C1' H1'a . . .950(4) ?
C1' H1'b . . .970(4) ?
C11' C12' . . 1.401(6) ?
C11' C16' . . 1.386(6) ?
C12' C13' . . 1.376(6) ?
C12' H12' . . .980(5) ?
C13' C131' . . 1.537(8) ?
C13' C14' . . 1.366(8) ?
C131' C132' . . 1.544(10) ?
C131' C133' . . 1.530(9) ?
C131' C134' . . 1.533(8) ?
C132' H132'a . . .972(6) ?
C132' H132'b . . .967(7) ?
C132' H132'c . . .951(6) ?
C133' H133'a . . .955(6) ?
C133' H133'b . . .947(5) ?
C133' H133'c . . .970(6) ?
C134' H134'a . . .962(6) ?
C134' H134'b . . .943(7) ?
C134' H134'c . . .982(7) ?
C14' C15' . . 1.396(8) ?
C14' H14' . . .975(5) ?
C15' C16' . . 1.361(7) ?
C15' H15' . . .972(5) ?
C16' O2' . . 1.384(6) ?
O2 C3 . . 1.429(6) ?
C3 C32 . . 1.517(8) ?
C3 H3a . . .968(5) ?
C3 H3b . . .955(5) ?
O2' C3' . . 1.421(6) ?
C3' C32' . . 1.500(7) ?
C3' H3'a . . .965(5) ?
C3' H3'b . . .965(5) ?
N31 C32 . . 1.347(7) ?
N31 C32' . . 1.335(6) ?
C32 C33 . . 1.377(8) ?
C33 C34 . . 1.373(9) ?
C33 H33 . . .985(5) ?
C34 C33' . . 1.387(9) ?
C34 H34 . . .962(6) ?
C33' C32' . . 1.381(8) ?
C33' H33' . . .967(6) ?
Cl1 O11 . . 1.422(5) ?
Cl1 O12 . . 1.450(8) ?
Cl1 O13 . . 1.33(2) ?
Cl1 O14 . . 1.335(14) ?
Cl1 O12' . . 1.43(2) ?
Cl1 O13' . . 1.418(16) ?
Cl1 O14' . . 1.18(2) ?
O12 O12' . . 1.61(2) ?
O12 O14' . . 1.15(3) ?
O13 O12' . . 1.12(3) ?
O13 O13' . . 1.12(3) ?
O14 O13' . . 1.62(2) ?
O14 O14' . . 1.17(3) ?
N O01 . . 1.269(6) ?
N O02 . . 1.174(6) ?
N O03 . . 1.172(6) ?

loop_
_geom_contact_atom_site_label_1
_geom_contact_atom_site_label_2
_geom_contact_distance
_geom_contact_site_symmetry_1
_geom_contact_site_symmetry_2
_geom_contact_publ_flag
Pb C0 3.252(5) . . ?
Pb C02 3.291(5) . . ?
Pb C06 3.398(6) . . ?
Pb C1 3.360(4) . . ?
Pb C16 3.778(5) . . ?
Pb C1' 3.516(4) . . ?
Pb C16' 3.690(5) . . ?
Pb C3 3.351(6) . . ?
Pb C3' 3.634(5) . . ?
Pb C32 3.506(5) . . ?
Pb C32' 3.597(5) . . ?
Pb Cl1 3.6194(16) . . ?
Pb O12 3.148(9) . . ?
Pb O14' 3.42(2) . . ?
Pb N 3.196(4) . . ?
Pb H0a 3.4114(2) . . ?
Pb H06 3.3964(3) . . ?
Pb H1b 3.1930(2) . . ?
Pb H1'b 3.5472(3) . . ?
Pb H3b 3.2590(2) . . ?
N0 N01 2.844(6) . . ?
N0 C02 2.511(6) . . ?
N0 C11 2.557(6) . . ?
N0 C11' 2.536(6) . . ?
N0 H0a 2.018(4) . . ?
N0 H0b 2.016(4) . . ?
N0 H1a 2.035(4) . . ?
N0 H1b 2.035(3) . . ?
N0 H1'a 2.011(4) . . ?
N0 H1'b 2.009(4) . . ?
C0 N01 2.422(6) . . ?
C0 C03 2.500(7) . . ?
C0 C1 2.394(7) . . ?
C0 C1' 2.436(6) . . ?
C0 C11' 2.936(7) . . ?
C0 H03 2.689(5) . . ?
C0 H1a 2.448(5) . . ?
C0 H1b 2.670(5) . . ?
C0 H1'a 2.670(5) . . ?
N01 C03 2.362(6) . . ?
N01 C04 2.734(7) . . ?
N01 C05 2.374(7) . . ?
N01 H06 2.007(4) . . ?
C02 C04 2.370(8) . . ?
C02 C05 2.720(8) . . ?
C02 C06 2.329(7) . . ?
C02 C11' 2.949(7) . . ?
C02 H0a 2.027(5) . . ?
C02 H0b 2.026(5) . . ?
C02 H03 2.044(5) . . ?
C03 C05 2.366(8) . . ?
C03 C06 2.710(6) . . ?
C03 H0b 2.578(5) . . ?
C03 H04 2.052(5) . . ?
C04 C06 2.338(8) . . ?
C04 H03 2.067(6) . . ?
C04 H05 2.019(6) . . ?
C05 H04 2.013(7) . . ?
C05 H06 2.032(7) . . ?
C06 H05 2.014(6) . . ?
C1 C12 2.495(7) . . ?
C1 C16 2.549(7) . . ?
C1 C1' 2.433(6) . . ?
C1 O2 2.825(6) . . ?
C1 H0a 2.414(5) . . ?
C1 H0b 2.686(4) . . ?
C1 H1'a 2.518(4) . . ?
C1 H1'b 2.655(5) . . ?
C1 H12 2.630(5) . . ?
C11 C13 2.435(7) . . ?
C11 C14 2.764(7) . . ?
C11 C15 2.405(7) . . ?
C11 C1' 2.861(6) . . ?
C11 O2 2.367(5) . . ?
C11 H1a 2.035(5) . . ?
C11 H1b 2.034(5) . . ?
C11 H1'b 2.564(4) . . ?
C11 H12 2.040(4) . . ?
C12 C131 2.544(7) . . ?
C12 C133 2.893(10) . . ?
C12 C14 2.364(7) . . ?
C12 C15 2.753(7) . . ?
C12 C16 2.386(6) . . ?
C12 H1a 2.513(5) . . ?
C13 C132 2.432(13) . . ?
C13 C133 2.503(10) . . ?
C13 C134 2.446(12) . . ?
C13 C15 2.438(6) . . ?
C13 C16 2.810(6) . . ?
C13 H12 2.031(5) . . ?
C13 H132b 2.605(5) . . ?
C13 H132c 2.612(5) . . ?
C13 H133b 2.694(4) . . ?
C13 H133c 2.681(5) . . ?
C13 H134b 2.618(4) . . ?
C13 H134c 2.631(5) . . ?
C13 H14 2.040(5) . . ?
C131 C14 2.526(6) . . ?
C131 H12 2.686(6) . . ?
C131 H132a 1.975(5) . . ?
C131 H132b 1.959(6) . . ?
C131 H132c 1.965(5) . . ?
C131 H133a 2.008(5) . . ?
C131 H133b 2.000(6) . . ?
C131 H133c 2.004(6) . . ?
C131 H134a 1.984(5) . . ?
C131 H134b 1.979(5) . . ?
C131 H134c 1.969(6) . . ?
C131 H14 2.672(5) . . ?
C132 C133 2.344(17) . . ?
C132 C134 2.36(2) . . ?
C132 H133a 2.526(13) . . ?
C132 H133b 2.553(15) . . ?
C132 H134a 2.492(16) . . ?
C132 H134c 2.472(15) . . ?
C133 C134 2.327(18) . . ?
C133 H12 2.534(10) . . ?
C133 H132a 2.513(9) . . ?
C133 H132c 2.600(11) . . ?
C133 H134a 2.471(11) . . ?
C133 H134b 2.564(12) . . ?
C134 C14 2.899(10) . . ?
C134 H132a 2.483(11) . . ?
C134 H132b 2.482(13) . . ?
C134 H133a 2.467(12) . . ?
C134 H133c 2.492(16) . . ?
C134 H14 2.648(9) . . ?
C14 C16 2.397(7) . . ?
C14 H134c 2.625(5) . . ?
C14 H15 2.056(4) . . ?
C15 O2 2.449(7) . . ?
C15 C3 2.823(7) . . ?
C15 H14 2.044(5) . . ?
C15 H3a 2.560(5) . . ?
C16 C3 2.409(6) . . ?
C16 H15 2.050(5) . . ?
C16 H3a 2.568(4) . . ?
C1' C12' 2.537(6) . . ?
C1' C16' 2.535(6) . . ?
C1' O2' 2.766(5) . . ?
C1' H0b 2.493(4) . . ?
C1' H12' 2.660(4) . . ?
C11' C13' 2.441(6) . . ?
C11' C14' 2.763(6) . . ?
C11' C15' 2.392(7) . . ?
C11' O2' 2.332(5) . . ?
C11' H1'a 2.040(4) . . ?
C11' H1'b 2.031(4) . . ?
C11' H12' 2.043(4) . . ?
C12' C131' 2.515(7) . . ?
C12' C133' 2.966(8) . . ?
C12' C14' 2.339(7) . . ?
C12' C15' 2.734(7) . . ?
C12' C16' 2.380(6) . . ?
C12' H1'a 2.581(5) . . ?
C13' C132' 2.495(8) . . ?
C13' C133' 2.526(8) . . ?
C13' C134' 2.548(7) . . ?
C13' C15' 2.416(7) . . ?
C13' C16' 2.789(6) . . ?
C13' H12' 2.049(5) . . ?
C13' H14' 2.032(5) . . ?
C131' C14' 2.561(9) . . ?
C131' H12' 2.662(5) . . ?
C131' H132'a 2.103(6) . . ?
C131' H132'b 2.096(6) . . ?
C131' H132'c 2.099(6) . . ?
C131' H133'a 2.076(7) . . ?
C131' H133'b 2.072(6) . . ?
C131' H133'c 2.069(6) . . ?
C131' H134'a 2.090(5) . . ?
C131' H134'b 2.084(6) . . ?
C131' H134'c 2.083(6) . . ?
C132' C133' 2.497(10) . . ?
C132' C134' 2.504(10) . . ?
C132' H133'b 2.674(7) . . ?
C132' H134'a 2.681(6) . . ?
C133' C134' 2.479(8) . . ?
C133' H134'a 2.698(6) . . ?
C133' H134'b 2.694(6) . . ?
C134' C14' 2.895(8) . . ?
C134' H132'a 2.692(7) . . ?
C134' H133'a 2.630(6) . . ?
C134' H133'c 2.693(6) . . ?
C134' H14' 2.519(6) . . ?
C14' C16' 2.380(7) . . ?
C14' H15' 2.058(6) . . ?
C15' O2' 2.426(6) . . ?
C15' C3' 2.913(7) . . ?
C15' H14' 2.048(5) . . ?
C16' C3' 2.409(7) . . ?
C16' H1'b 2.664(4) . . ?
C16' H15' 2.040(5) . . ?
C16' H3'a 2.504(5) . . ?
O2 N31 2.708(5) . . ?
O2 C32 2.438(6) . . ?
O2 H1b 2.612(3) . . ?
O2 H15 2.666(4) . . ?
O2 H3a 1.978(3) . . ?
O2 H3b 1.971(3) . . ?
C3 N31 2.405(7) . . ?
C3 C33 2.565(8) . . ?
C3 H15 2.518(5) . . ?
O2' N31 2.544(5) . . ?
O2' C32' 2.362(6) . . ?
O2' H1'b 2.562(3) . . ?
O2' H15' 2.658(3) . . ?
O2' H3'a 1.974(4) . . ?
O2' H3'b 1.982(3) . . ?
C3' N31 2.406(7) . . ?
C3' C33' 2.520(8) . . ?
C3' H15' 2.696(5) . . ?
N31 C33 2.370(7) . . ?
N31 C34 2.748(7) . . ?
N31 C33' 2.374(7) . . ?
C32 C34 2.377(8) . . ?
C32 C33' 2.733(8) . . ?
C32 C32' 2.319(7) . . ?
C32 H3a 2.045(5) . . ?
C32 H3b 2.039(5) . . ?
C32 H33 2.053(5) . . ?
C33 C33' 2.382(8) . . ?
C33 C32' 2.717(7) . . ?
C33 H3a 2.665(6) . . ?
C33 H34 2.036(6) . . ?
C34 C32' 2.378(8) . . ?
C34 H33 2.057(8) . . ?
C34 H33' 2.048(8) . . ?
C33' H34 2.048(6) . . ?
C32' H3'a 2.053(5) . . ?
C32' H3'b 2.044(5) . . ?
C32' H33' 2.061(5) . . ?
O11 O12 2.335(10) . . ?
O11 O13 2.31(2) . . ?
O11 O14 2.292(14) . . ?
O11 O12' 2.27(2) . . ?
O11 O13' 2.253(16) . . ?
O11 O14' 2.08(2) . . ?
O12 O13 2.26(2) . . ?
O12 O14 2.156(17) . . ?
O12 O13' 2.738(18) . . ?
O13 O14 2.18(2) . . ?
O13 O14' 2.35(3) . . ?
O13 H15' 2.584(19) . '5 666' ?
O13 H3'a 2.58(2) . '5 666' ?
O14 O12' 2.61(2) . . ?
O14 H04 2.498(14) . '5 676' ?
O14 H1'a 2.545(13) . '8 565' ?
O12' O13' 2.11(2) . . ?
O12' O14' 2.22(3) . . ?
O13' O14' 2.31(3) . . ?
O13' H12' 2.391(16) . '8 565' ?
O13' H3'a 2.608(17) . '5 666' ?
O14' H133b 2.66(2) . '8 565' ?
O01 O02 2.058(6) . . ?
O01 O03 2.105(7) . . ?
O01 H0a 2.630(4) . . ?
O01 H1b 2.482(5) . . ?
O01 H3a 2.536(4) . '2 565' ?
O02 O03 2.090(8) . . ?
O02 H05 2.365(5) . '5 676' ?
H0a H0b 1.55128(6) . . ?
H0a H1b 2.35622(11) . . ?
H0b H1'a 2.38994(15) . . ?
H03 H04 2.36824(10) . . ?
H04 H05 2.33387(13) . . ?
H05 H06 2.31507(10) . . ?
H1a H1b 1.55141(9) . . ?
H1a H12 2.29084(10) . . ?
H1'a H1'b 1.55132(7) . . ?
H1'a H12' 2.36183(13) . . ?
H12 H133b 2.10086(11) . . ?
H132a H132b 1.55159(9) . . ?
H132a H132c 1.55136(6) . . ?
H132a H133a 2.31794(12) . . ?
H132a H134a 2.22632(13) . . ?
H132b H132c 1.55144(6) . . ?
H132b H134c 2.17544(13) . . ?
H133a H133b 1.55132(6) . . ?
H133a H133c 1.55134(6) . . ?
H133a H134a 2.22615(9) . . ?
H133b H133c 1.55136(9) . . ?
H133c H134b 2.37971(10) . . ?
H134a H134b 1.55145(6) . . ?
H134a H134c 1.55139(9) . . ?
H134b H134c 1.55130(8) . . ?
H134c H14 2.07075(11) . . ?
H12' H133'b 2.18664(10) . . ?
H132'a H132'b 1.55144(9) . . ?
H132'a H132'c 1.55125(9) . . ?
H132'b H132'c 1.55138(7) . . ?
H133'a H133'b 1.55137(9) . . ?
H133'a H133'c 1.55133(7) . . ?
H133'b H133'c 1.55142(7) . . ?
H134'a H134'b 1.55144(7) . . ?
H134'a H134'c 1.55145(10) . . ?
H134'b H134'c 1.55140(7) . . ?
H134'c H14' 2.16261(8) . . ?
H14 H15 2.34835(13) . . ?
H15 H3a 2.03017(10) . . ?
H14' H15' 2.34031(10) . . ?
H3a H3b 1.55128(6) . . ?
H3'a H3'b 1.55129(7) . . ?
H3'b H3'b 2.25895(10) . '5 666' ?
H33 H34 2.35995(11) . . ?
H34 H33' 2.35415(13) . . ?

loop_
_geom_hbond_atom_site_label_D
_geom_hbond_atom_site_label_H
_geom_hbond_atom_site_label_A
_geom_hbond_site_symmetry_D
_geom_hbond_site_symmetry_H
_geom_hbond_site_symmetry_A
_geom_hbond_distance_DH
_geom_hbond_distance_HA
_geom_hbond_distance_DA
_geom_hbond_angle_DHA
_geom_hbond_publ_flag
? ? ? ? ? ? ? ? ? ? ?

loop_
_geom_torsion_atom_site_label_1
_geom_torsion_atom_site_label_2
_geom_torsion_atom_site_label_3
_geom_torsion_atom_site_label_4
_geom_torsion_site_symmetry_1
_geom_torsion_site_symmetry_2
_geom_torsion_site_symmetry_3
_geom_torsion_site_symmetry_4
_geom_torsion
_geom_torsion_publ_flag
? ? ? ? ? ? ? ? ? ?
